data_7038375
loop_
_publ_author_name
'Mel'nikova, S. V.'
'Molokeev, M. S.'
'Laptash, N. M.'
'Misyul, S. V.'

_publ_section_title
;
 A non-typical sequence of phase transitions in (NH4)3GeF7: optical and
 structural characterization.
;
_journal_issue 12
_journal_name_full 'Dalton transactions (Cambridge, England : 2003)'
_journal_page_first 5321
_journal_page_last 5327
_journal_paper_doi 10.1039/c5dt04907e
_journal_volume 45
_journal_year 2016
_chemical_formula_moiety 'F6 Ge, F, 3(N)'
_chemical_formula_sum 'F7 Ge N3'
_chemical_formula_weight 247.64
_space_group_IT_number 55
_symmetry_cell_setting orthorhombic
_symmetry_space_group_name_Hall '-P 2 2ab'
_symmetry_space_group_name_H-M 'P b a m'
_cell_angle_alpha 90
_cell_angle_beta 90
_cell_angle_gamma 90
_cell_formula_units_Z 4
_cell_length_a 11.61353(22)
_cell_length_b 11.60313(24)
_cell_length_c 5.924881(86)
_cell_measurement_temperature 273
_cell_volume 798.40(3)
_diffrn_ambient_temperature 273
_diffrn_measurement_device_type
;
D8 ADVANCE Bruker
;
_diffrn_radiation_monochromator none
_diffrn_radiation_probe x-ray
_diffrn_radiation_type
;
 Cu K\a~1~~2~
;
_exptl_absorpt_coefficient_mu 6.110
_exptl_crystal_density_diffrn 2.059944
_pd_char_colour
;
colourless
;
_pd_meas_2theta_range_inc 0.016
_pd_meas_2theta_range_max 139.9872
_pd_meas_2theta_range_min 5
_pd_meas_scan_method step
_pd_proc_ls_pref_orient_corr
;
Anisotropic model of PO. Spherical harmonics 4 ordrer.
 Jarvinen (1993). Application of symmetrized harmonics expansion to correction
of the preferred orientation effect. - J. Appl. Cryst. 26 p525-531.
;
_pd_proc_ls_profile_function PearsonVII
_pd_proc_ls_prof_R_factor 6.322
_pd_proc_ls_prof_wR_expected 3.014
_pd_proc_ls_prof_wR_factor 7.554
_pd_proc_number_of_points 8436.7
_pd_spec_mount_mode reflection
_refine_ls_goodness_of_fit_all 2.506
_refine_ls_R_I_factor 4.03
_refine_ls_shift/su_max 0.01000
_cod_data_source_file c5dt04907e4.cif
_cod_data_source_block a
_cod_depositor_comments 'Adding full bibliography for 7038374--7038377.cif.'
_cod_original_cell_volume 798.397(26)
_cod_original_sg_symbol_Hall
;
-P 2 2ab
;
_cod_original_sg_symbol_H-M Pbam
_cod_original_formula_sum
;
F7 Ge N3
;
_cod_database_code 7038375

loop_
_symmetry_equiv_pos_as_xyz
'x, y, z'
'-x, -y, -z'
'-x, -y, z'
'-x+1/2, y+1/2, -z'
'-x+1/2, y+1/2, z'
'x, y, -z'
'x+1/2, -y+1/2, -z'
'x+1/2, -y+1/2, z'

loop_
_atom_site_label
_atom_site_type_symbol
_atom_site_fract_x
_atom_site_fract_y
_atom_site_fract_z
_atom_site_occupancy
_atom_site_B_iso_or_equiv
Ge1 Ge 0 0 0 1 1.99(18)
Ge2 Ge 0 0.5 0 1 2.09(16)
F1 F 0.2495(12) 0.2570(13) 0.5 1 6.38(15)
F2 F -0.05708(99) 0.1363(14) 0 1 6.38(15)
F3 F 0.14564(89) 0.4977(24) 0 1 6.38(15)
F4 F -0.0067(12) 0.40572(77) 0.2269(11) 1 6.38(15)
F5 F 0.10258(61) 0.03020(91) 0.1941(12) 1 6.38(15)
N1 N 0.2445(16) 0.2272(13) 0 1 3.11(20)
N2 N -0.0163(12) 0.2109(16) 0.5 1 3.11(20)
N3 N 0.2126(11) 0.4921(19) 0.5 1 3.11(20)

loop_
_diffrn_radiation_wavelength
_diffrn_radiation_wavelength_wt
1.5406 1.0000
1.5443 0.5000

loop_
_geom_angle_atom_site_label_1
_geom_angle_atom_site_label_2
_geom_angle_atom_site_label_3
_geom_angle
_geom_angle_site_symmetry_1
_geom_angle_site_symmetry_3
F2 Ge1 F5 94.65(46) 1_555 1_555
F5 Ge1 F5 94.39(35) 1_555 3_555
F3 Ge2 F4 92.1(7) 1_555 1_555
F4 Ge2 F4 78.41(38) 1_555 3_565

loop_
_geom_bond_atom_site_label_1
_geom_bond_atom_site_label_2
_geom_bond_distance
Ge1 F2 1.715(16)
Ge1 F5 1.6925(73)
Ge2 F3 1.692(10)
Ge2 F4 1.7350(76)
